data_4025362
loop_
_publ_author_name
'Yusuke Kobayashi'
'Kosuke Katagiri'
'Isao Azumaya'
'Takashi Harayama'

_publ_contact_author_address
;Tokushima Bunri University
Shido 1314-1, Sanuki, Kagawa, Japan
;
_publ_contact_author_email ykobayashi@kph.bunri-u.ac.jp
_publ_contact_author_fax '+81 87 894 0181'
_publ_contact_author_name 'Yusuke Kobayashi'
_publ_contact_author_phone '+81 87 894 5111'
_publ_section_title
;
 Trifluoroacetylation-Induced Houben-Hoesch-Type Cyclization of
 Cyanoacetanilides: Increased Nucleophilicity of CN Groups
;
_journal_name_full 'Journal of Organic Chemistry'
_journal_page_first 2741
_journal_page_last 2744
_journal_paper_doi 10.1021/jo100220m
_journal_volume 75
_journal_year 2010
_chemical_formula_sum 'C28 H18 F14 N4 O4'
_chemical_formula_weight 740.46
_chemical_name_systematic
; 
 ? 
;
_space_group_IT_number 19
_symmetry_cell_setting orthorhombic
_symmetry_space_group_name_Hall 'P 2ac 2ab'
_symmetry_space_group_name_H-M 'P 21 21 21'
_atom_sites_solution_hydrogens geom
_atom_sites_solution_primary direct
_atom_sites_solution_secondary difmap
_audit_creation_method SHELXL-97
_cell_angle_alpha 90.00
_cell_angle_beta 90.00
_cell_angle_gamma 90.00
_cell_formula_units_Z 4
_cell_length_a 10.271(9)
_cell_length_b 14.061(13)
_cell_length_c 20.007(18)
_cell_measurement_reflns_used 7322
_cell_measurement_temperature 120
_cell_measurement_theta_max 26.69
_cell_measurement_theta_min 2.46
_cell_volume 2889(5)
_computing_cell_refinement 'APEX2 (Bruker AXS, 2006)'
_computing_data_collection 'APEX2 (Bruker AXS, 2006)'
_computing_data_reduction 'SAINT (Bruker AXS, 2004)'
_computing_molecular_graphics 'XSHEL (Bruker AXS,2002)'
_computing_publication_material 'XCIF (Bruker AXS, 2001)'
_computing_structure_refinement 'SHELXL-97 (Sheldrick, 1997)'
_computing_structure_solution 'SHELXS-97 (Sheldrick, 1997)'
_diffrn_ambient_temperature 120
_diffrn_detector_area_resol_mean 8.333
_diffrn_measured_fraction_theta_full 1.000
_diffrn_measured_fraction_theta_max 0.930
_diffrn_measurement_device_type 'Bruker APEXII CCD area detector'
_diffrn_measurement_method 'phi and omega scans'
_diffrn_radiation_monochromator graphite
_diffrn_radiation_source 'sealed tube'
_diffrn_radiation_type MoK\a
_diffrn_radiation_wavelength 0.71073
_diffrn_reflns_av_R_equivalents 0.0161
_diffrn_reflns_av_sigmaI/netI 0.0215
_diffrn_reflns_limit_h_max 13
_diffrn_reflns_limit_h_min -12
_diffrn_reflns_limit_k_max 17
_diffrn_reflns_limit_k_min -14
_diffrn_reflns_limit_l_max 18
_diffrn_reflns_limit_l_min -25
_diffrn_reflns_number 14476
_diffrn_reflns_theta_full 25.00
_diffrn_reflns_theta_max 27.53
_diffrn_reflns_theta_min 1.77
_exptl_absorpt_coefficient_mu 0.175
_exptl_absorpt_correction_T_max 0.9659
_exptl_absorpt_correction_T_min 0.9494
_exptl_absorpt_correction_type empirical
_exptl_absorpt_process_details
;
SADABS Sheldrick 1996
;
_exptl_crystal_colour colorless
_exptl_crystal_density_diffrn 1.702
_exptl_crystal_density_method 'not measured'
_exptl_crystal_description prismatic
_exptl_crystal_F_000 1488
_exptl_crystal_size_max 0.30
_exptl_crystal_size_mid 0.30
_exptl_crystal_size_min 0.20
_refine_diff_density_max 0.339
_refine_diff_density_min -0.256
_refine_diff_density_rms 0.038
_refine_ls_abs_structure_details 'Flack H D (1983), Acta Cryst. A39, 876-881'
_refine_ls_abs_structure_Flack 0.7(4)
_refine_ls_extinction_method none
_refine_ls_goodness_of_fit_ref 1.023
_refine_ls_hydrogen_treatment constr
_refine_ls_matrix_type full
_refine_ls_number_parameters 455
_refine_ls_number_reflns 5981
_refine_ls_number_restraints 0
_refine_ls_restrained_S_all 1.023
_refine_ls_R_factor_all 0.0320
_refine_ls_R_factor_gt 0.0284
_refine_ls_shift/su_max 0.001
_refine_ls_shift/su_mean 0.000
_refine_ls_structure_factor_coef Fsqd
_refine_ls_weighting_details 'calc w=1/[\s^2^(Fo^2^)+(0.0425P)^2^+0.4310P] where P=(Fo^2^+2Fc^2^)/3'
_refine_ls_weighting_scheme calc
_refine_ls_wR_factor_gt 0.0712
_refine_ls_wR_factor_ref 0.0736
_reflns_number_gt 5513
_reflns_number_total 5981
_reflns_threshold_expression >2sigma(I)
_cod_data_source_file jo100220m_si_003.cif
_cod_data_source_block a0912081kka
_cod_depositor_comments
;
The following automatic conversions were performed:

'_symmetry_cell_setting' value 'Orthorhombic' changed to
'orthorhombic' according to the built-in table from CIF Core
dictionary named 'cif_core.dic' version 2.4.1 from 2010-06-29.

Automatic conversion script
Id: cif_fix_values 1646 2011-03-28 12:23:43Z adriana 
;
_cod_original_cell_volume 2890(5)
_cod_original_sg_symbol_H-M 'P 21 21 21 '
_cod_database_code 4025362

loop_
_symmetry_equiv_pos_as_xyz
'x, y, z'
'-x+1/2, -y, z+1/2'
'-x, y+1/2, -z+1/2'
'x+1/2, -y+1/2, -z'

loop_
_atom_site_label
_atom_site_type_symbol
_atom_site_fract_x
_atom_site_fract_y
_atom_site_fract_z
_atom_site_U_iso_or_equiv
_atom_site_adp_type
_atom_site_occupancy
_atom_site_symmetry_multiplicity
_atom_site_calc_flag
_atom_site_refinement_flags
_atom_site_disorder_assembly
_atom_site_disorder_group
F10 F 0.39017(10) 1.01728(7) 0.23386(5) 0.0309(2) Uani 1 1 d . . .
F8 F 0.19987(10) 0.97541(8) 0.37447(5) 0.0334(2) Uani 1 1 d . . .
F9 F 0.39045(10) 1.03918(7) 0.37135(5) 0.0322(2) Uani 1 1 d . . .
F11 F 0.19049(10) 0.96773(7) 0.24129(5) 0.0323(2) Uani 1 1 d . . .
N2 N 0.52619(14) 0.19679(10) 0.55950(7) 0.0264(3) Uani 1 1 d . . .
O3 O 0.47044(12) 0.70284(8) 0.33358(6) 0.0278(3) Uani 1 1 d . . .
O1 O 0.43864(12) 0.17458(9) 0.65898(6) 0.0307(3) Uani 1 1 d . . .
O4 O 0.37215(13) 0.83999(8) 0.28169(5) 0.0291(3) Uani 1 1 d . . .
H4 H 0.3996 0.7840 0.2854 0.044 Uiso 1 1 calc R . .
N4 N 0.53875(13) 0.70111(9) 0.43848(7) 0.0237(3) Uani 1 1 d . . .
C5 C 0.56697(16) 0.25325(12) 0.50385(8) 0.0215(3) Uani 1 1 d . . .
O2 O 0.31091(13) 0.28832(9) 0.71702(6) 0.0341(3) Uani 1 1 d . . .
H2 H 0.3499 0.2370 0.7094 0.051 Uiso 1 1 calc R . .
C25 C 0.37214(15) 0.87897(12) 0.33753(8) 0.0227(3) Uani 1 1 d . . .
C20 C 0.53751(18) 0.71425(13) 0.55921(8) 0.0304(4) Uani 1 1 d . . .
H20 H 0.4785 0.6623 0.5614 0.036 Uiso 1 1 calc R . .
C10 C 0.51566(17) 0.23521(13) 0.44176(9) 0.0300(4) Uani 1 1 d . . .
H10 H 0.4535 0.1859 0.4357 0.036 Uiso 1 1 calc R . .
C23 C 0.71098(17) 0.86299(13) 0.55270(9) 0.0301(4) Uani 1 1 d . . .
H23 H 0.7705 0.9146 0.5506 0.036 Uiso 1 1 calc R . .
N1 N 0.38075(16) 0.43605(11) 0.51113(7) 0.0347(4) Uani 1 1 d . . .
C19 C 0.58138(16) 0.74677(12) 0.49862(8) 0.0224(3) Uani 1 1 d . . .
C17 C 0.47862(15) 0.74645(12) 0.39024(8) 0.0221(3) Uani 1 1 d . . .
C2 C 0.38607(15) 0.31925(11) 0.60875(7) 0.0220(3) Uani 1 1 d . . .
C26 C 0.31127(16) 0.97772(12) 0.33999(8) 0.0233(3) Uani 1 1 d . . .
C27 C 0.28246(15) 1.01964(12) 0.27101(8) 0.0250(3) Uani 1 1 d . . .
C18 C 0.57914(18) 0.60241(12) 0.42894(9) 0.0303(4) Uani 1 1 d . . .
H18A H 0.5205 0.5714 0.3970 0.045 Uiso 1 1 calc R . .
H18B H 0.5757 0.5688 0.4718 0.045 Uiso 1 1 calc R . .
H18C H 0.6683 0.6008 0.4116 0.045 Uiso 1 1 calc R . .
C6 C 0.65936(15) 0.32183(12) 0.51307(8) 0.0234(3) Uani 1 1 d . . .
H6 H 0.6964 0.3321 0.5560 0.028 Uiso 1 1 calc R . .
C16 C 0.42179(15) 0.83887(11) 0.39577(7) 0.0214(3) Uani 1 1 d . . .
C24 C 0.66958(15) 0.81932(12) 0.49477(8) 0.0249(3) Uani 1 1 d . . .
H24 H 0.7020 0.8395 0.4526 0.030 Uiso 1 1 calc R . .
C11 C 0.31728(16) 0.34076(12) 0.66642(8) 0.0256(3) Uani 1 1 d . . .
N3 N 0.38071(15) 0.92338(11) 0.50672(7) 0.0331(3) Uani 1 1 d . . .
C3 C 0.45249(16) 0.22898(12) 0.60823(8) 0.0238(3) Uani 1 1 d . . .
C1 C 0.38502(15) 0.38246(12) 0.55354(8) 0.0241(3) Uani 1 1 d . . .
C7 C 0.69800(17) 0.37570(12) 0.45934(9) 0.0301(4) Uani 1 1 d . . .
H7 H 0.7615 0.4242 0.4650 0.036 Uiso 1 1 calc R . .
C4 C 0.5816(2) 0.10143(13) 0.56403(10) 0.0398(5) Uani 1 1 d . . .
H4A H 0.6615 0.1035 0.5907 0.060 Uiso 1 1 calc R . .
H4B H 0.6017 0.0781 0.5191 0.060 Uiso 1 1 calc R . .
H4C H 0.5187 0.0587 0.5854 0.060 Uiso 1 1 calc R . .
C8 C 0.64487(18) 0.35942(14) 0.39759(9) 0.0346(4) Uani 1 1 d . . .
H8 H 0.6708 0.3974 0.3606 0.041 Uiso 1 1 calc R . .
C22 C 0.66608(18) 0.83168(14) 0.61340(9) 0.0344(4) Uani 1 1 d . . .
H22 H 0.6948 0.8615 0.6534 0.041 Uiso 1 1 calc R . .
C15 C 0.40181(15) 0.88459(12) 0.45805(8) 0.0233(3) Uani 1 1 d . . .
C21 C 0.5798(2) 0.75749(14) 0.61650(9) 0.0365(4) Uani 1 1 d . . .
H21 H 0.5492 0.7360 0.6587 0.044 Uiso 1 1 calc R . .
C9 C 0.55525(18) 0.28923(15) 0.38873(9) 0.0354(4) Uani 1 1 d . . .
H9 H 0.5201 0.2778 0.3455 0.043 Uiso 1 1 calc R . .
C12 C 0.24391(17) 0.43356(14) 0.67608(8) 0.0284(4) Uani 1 1 d . . .
C28 C 0.23486(17) 1.12219(13) 0.27002(8) 0.0286(4) Uani 1 1 d . . .
F12 F 0.13210(11) 1.13368(8) 0.30767(5) 0.0395(3) Uani 1 1 d . . .
F13 F 0.32506(11) 1.18110(7) 0.29065(6) 0.0409(3) Uani 1 1 d . . .
F14 F 0.20455(12) 1.14551(8) 0.20820(5) 0.0444(3) Uani 1 1 d . . .
C14 C 0.26225(19) 0.60116(15) 0.72947(10) 0.0370(4) Uani 1 1 d . . .
C13 C 0.33061(16) 0.51164(12) 0.70486(8) 0.0265(3) Uani 1 1 d . . .
F1 F 0.19023(10) 0.46586(8) 0.61929(5) 0.0338(2) Uani 1 1 d . . .
F4 F 0.41549(11) 0.53811(8) 0.65814(5) 0.0374(3) Uani 1 1 d . . .
F3 F 0.39771(11) 0.47684(8) 0.75633(5) 0.0395(3) Uani 1 1 d . . .
F2 F 0.14682(10) 0.41907(8) 0.71945(6) 0.0411(3) Uani 1 1 d . . .
F5 F 0.18967(15) 0.63698(10) 0.68274(7) 0.0702(5) Uani 1 1 d . . .
F7 F 0.19070(16) 0.58267(12) 0.78186(8) 0.0740(5) Uani 1 1 d . . .
F6 F 0.34914(12) 0.66407(8) 0.74724(6) 0.0483(3) Uani 1 1 d . . .

loop_
_atom_site_aniso_label
_atom_site_aniso_U_11
_atom_site_aniso_U_22
_atom_site_aniso_U_33
_atom_site_aniso_U_23
_atom_site_aniso_U_13
_atom_site_aniso_U_12
F10 0.0334(5) 0.0320(5) 0.0272(5) 0.0005(4) 0.0074(4) 0.0037(4)
F8 0.0327(5) 0.0343(6) 0.0332(5) 0.0042(4) 0.0101(4) 0.0081(5)
F9 0.0423(6) 0.0220(5) 0.0322(5) -0.0058(4) -0.0151(4) -0.0023(5)
F11 0.0311(5) 0.0317(5) 0.0340(5) -0.0091(4) -0.0119(4) -0.0002(5)
N2 0.0271(7) 0.0202(7) 0.0319(7) 0.0036(6) 0.0038(6) -0.0003(6)
O3 0.0357(6) 0.0226(6) 0.0249(6) -0.0079(5) 0.0003(5) 0.0018(5)
O1 0.0356(6) 0.0279(6) 0.0286(6) 0.0110(5) -0.0019(5) -0.0044(5)
O4 0.0397(7) 0.0224(6) 0.0253(5) -0.0066(5) -0.0048(5) 0.0035(5)
N4 0.0258(6) 0.0174(6) 0.0280(7) -0.0019(5) 0.0003(5) 0.0009(6)
C5 0.0220(7) 0.0177(7) 0.0249(7) 0.0005(6) 0.0024(6) 0.0021(6)
O2 0.0463(7) 0.0312(7) 0.0246(6) 0.0024(5) 0.0077(6) -0.0076(6)
C25 0.0218(7) 0.0218(8) 0.0245(7) -0.0035(6) -0.0005(6) -0.0045(7)
C20 0.0290(8) 0.0308(9) 0.0313(9) 0.0065(7) 0.0037(7) 0.0016(8)
C10 0.0266(8) 0.0293(9) 0.0341(9) -0.0095(7) -0.0014(7) -0.0014(7)
C23 0.0261(8) 0.0233(9) 0.0408(9) -0.0040(7) -0.0063(7) 0.0025(7)
N1 0.0354(8) 0.0358(9) 0.0330(8) 0.0113(7) 0.0088(7) 0.0119(7)
C19 0.0232(7) 0.0200(8) 0.0240(7) -0.0005(6) -0.0011(6) 0.0056(7)
C17 0.0217(7) 0.0204(8) 0.0243(8) -0.0029(6) 0.0033(6) -0.0024(6)
C2 0.0210(7) 0.0236(8) 0.0213(7) 0.0024(6) -0.0005(6) -0.0046(6)
C26 0.0238(7) 0.0231(8) 0.0229(7) -0.0043(6) -0.0007(6) -0.0018(7)
C27 0.0232(8) 0.0266(9) 0.0251(8) -0.0037(7) -0.0014(6) -0.0008(7)
C18 0.0362(9) 0.0202(8) 0.0344(9) -0.0013(7) -0.0003(8) 0.0046(7)
C6 0.0212(7) 0.0214(8) 0.0275(8) -0.0028(6) 0.0006(6) -0.0003(7)
C16 0.0207(7) 0.0208(8) 0.0227(7) -0.0038(6) 0.0013(6) -0.0004(6)
C24 0.0225(8) 0.0253(9) 0.0268(8) 0.0016(6) 0.0009(6) 0.0031(7)
C11 0.0253(8) 0.0283(9) 0.0231(7) -0.0002(6) 0.0008(6) -0.0082(7)
N3 0.0351(8) 0.0358(8) 0.0283(7) -0.0071(6) -0.0024(6) 0.0122(7)
C3 0.0238(8) 0.0242(8) 0.0234(8) 0.0032(6) -0.0026(6) -0.0049(7)
C1 0.0209(7) 0.0277(8) 0.0236(7) -0.0012(7) 0.0045(6) 0.0031(7)
C7 0.0266(8) 0.0190(8) 0.0448(10) 0.0016(7) 0.0100(8) 0.0010(7)
C4 0.0440(10) 0.0238(9) 0.0517(11) 0.0094(8) 0.0097(9) 0.0078(8)
C8 0.0369(10) 0.0350(10) 0.0318(9) 0.0110(7) 0.0141(8) 0.0140(8)
C22 0.0379(10) 0.0358(10) 0.0296(8) -0.0087(7) -0.0081(8) 0.0126(9)
C15 0.0217(7) 0.0236(8) 0.0245(8) 0.0001(6) -0.0011(6) 0.0040(7)
C21 0.0396(10) 0.0448(11) 0.0252(8) 0.0044(8) 0.0033(8) 0.0104(9)
C9 0.0354(9) 0.0476(12) 0.0233(8) -0.0045(8) -0.0011(7) 0.0105(9)
C12 0.0234(8) 0.0374(10) 0.0244(8) -0.0012(7) 0.0037(7) -0.0037(7)
C28 0.0319(9) 0.0287(9) 0.0254(8) -0.0009(7) -0.0035(7) 0.0030(7)
F12 0.0389(6) 0.0356(6) 0.0439(6) -0.0006(5) 0.0067(5) 0.0127(5)
F13 0.0470(6) 0.0227(5) 0.0531(6) 0.0009(5) -0.0102(5) -0.0034(5)
F14 0.0649(8) 0.0384(6) 0.0298(5) 0.0029(5) -0.0082(5) 0.0166(6)
C14 0.0355(10) 0.0381(11) 0.0375(10) -0.0102(8) -0.0064(8) 0.0077(9)
C13 0.0250(8) 0.0298(9) 0.0247(8) 0.0022(6) 0.0004(6) 0.0013(7)
F1 0.0267(5) 0.0440(6) 0.0309(5) -0.0063(5) -0.0036(4) 0.0055(5)
F4 0.0354(5) 0.0358(6) 0.0410(6) -0.0024(5) 0.0116(5) -0.0099(5)
F3 0.0448(6) 0.0332(6) 0.0405(6) 0.0036(5) -0.0181(5) -0.0002(5)
F2 0.0307(5) 0.0493(7) 0.0432(6) -0.0084(5) 0.0174(5) -0.0084(5)
F5 0.0766(9) 0.0557(9) 0.0784(10) -0.0256(7) -0.0480(8) 0.0364(8)
F7 0.0739(9) 0.0757(10) 0.0725(9) -0.0364(8) 0.0327(8) -0.0019(9)
F6 0.0516(7) 0.0319(6) 0.0614(7) -0.0133(5) -0.0199(6) 0.0060(6)

loop_
_atom_type_symbol
_atom_type_description
_atom_type_scat_dispersion_real
_atom_type_scat_dispersion_imag
_atom_type_scat_source
C C 0.0033 0.0016 'International Tables Vol C Tables 4.2.6.8 and 6.1.1.4'
H H 0.0000 0.0000 'International Tables Vol C Tables 4.2.6.8 and 6.1.1.4'
N N 0.0061 0.0033 'International Tables Vol C Tables 4.2.6.8 and 6.1.1.4'
O O 0.0106 0.0060 'International Tables Vol C Tables 4.2.6.8 and 6.1.1.4'
F F 0.0171 0.0103 'International Tables Vol C Tables 4.2.6.8 and 6.1.1.4'

loop_
_geom_angle_atom_site_label_1
_geom_angle_atom_site_label_2
_geom_angle_atom_site_label_3
_geom_angle
_geom_angle_site_symmetry_1
_geom_angle_site_symmetry_3
_geom_angle_publ_flag
C3 N2 C5 123.70(15) . . ?
C3 N2 C4 119.65(15) . . ?
C5 N2 C4 116.37(14) . . ?
C25 O4 H4 109.5 . . ?
C17 N4 C19 122.98(15) . . ?
C17 N4 C18 119.97(14) . . ?
C19 N4 C18 116.66(14) . . ?
C6 C5 C10 121.29(16) . . ?
C6 C5 N2 119.37(15) . . ?
C10 C5 N2 119.30(16) . . ?
C11 O2 H2 109.5 . . ?
O4 C25 C16 124.98(16) . . ?
O4 C25 C26 115.50(14) . . ?
C16 C25 C26 119.52(14) . . ?
C21 C20 C19 119.19(18) . . ?
C21 C20 H20 120.4 . . ?
C19 C20 H20 120.4 . . ?
C9 C10 C5 119.04(17) . . ?
C9 C10 H10 120.5 . . ?
C5 C10 H10 120.5 . . ?
C22 C23 C24 119.84(18) . . ?
C22 C23 H23 120.1 . . ?
C24 C23 H23 120.1 . . ?
C24 C19 C20 121.09(16) . . ?
C24 C19 N4 119.34(15) . . ?
C20 C19 N4 119.50(16) . . ?
O3 C17 N4 116.48(15) . . ?
O3 C17 C16 118.23(15) . . ?
N4 C17 C16 125.29(15) . . ?
C11 C2 C1 120.52(16) . . ?
C11 C2 C3 116.08(14) . . ?
C1 C2 C3 123.37(14) . . ?
F8 C26 F9 107.05(13) . . ?
F8 C26 C25 110.23(14) . . ?
F9 C26 C25 110.68(14) . . ?
F8 C26 C27 108.03(14) . . ?
F9 C26 C27 106.91(14) . . ?
C25 C26 C27 113.66(13) . . ?
F10 C27 F11 109.01(14) . . ?
F10 C27 C28 106.43(14) . . ?
F11 C27 C28 106.56(14) . . ?
F10 C27 C26 109.44(14) . . ?
F11 C27 C26 109.17(14) . . ?
C28 C27 C26 116.02(14) . . ?
N4 C18 H18A 109.5 . . ?
N4 C18 H18B 109.5 . . ?
H18A C18 H18B 109.5 . . ?
N4 C18 H18C 109.5 . . ?
H18A C18 H18C 109.5 . . ?
H18B C18 H18C 109.5 . . ?
C5 C6 C7 118.98(16) . . ?
C5 C6 H6 120.5 . . ?
C7 C6 H6 120.5 . . ?
C25 C16 C15 119.97(15) . . ?
C25 C16 C17 116.97(14) . . ?
C15 C16 C17 122.67(14) . . ?
C19 C24 C23 119.31(16) . . ?
C19 C24 H24 120.3 . . ?
C23 C24 H24 120.3 . . ?
O2 C11 C2 124.76(17) . . ?
O2 C11 C12 112.11(15) . . ?
C2 C11 C12 123.10(15) . . ?
O1 C3 N2 116.53(16) . . ?
O1 C3 C2 117.92(15) . . ?
N2 C3 C2 125.54(14) . . ?
N1 C1 C2 176.70(18) . . ?
C8 C7 C6 119.91(17) . . ?
C8 C7 H7 120.0 . . ?
C6 C7 H7 120.0 . . ?
N2 C4 H4A 109.5 . . ?
N2 C4 H4B 109.5 . . ?
H4A C4 H4B 109.5 . . ?
N2 C4 H4C 109.5 . . ?
H4A C4 H4C 109.5 . . ?
H4B C4 H4C 109.5 . . ?
C9 C8 C7 120.53(16) . . ?
C9 C8 H8 119.7 . . ?
C7 C8 H8 119.7 . . ?
C21 C22 C23 120.13(17) . . ?
C21 C22 H22 119.9 . . ?
C23 C22 H22 119.9 . . ?
N3 C15 C16 176.70(18) . . ?
C20 C21 C22 120.39(17) . . ?
C20 C21 H21 119.8 . . ?
C22 C21 H21 119.8 . . ?
C8 C9 C10 120.20(17) . . ?
C8 C9 H9 119.9 . . ?
C10 C9 H9 119.9 . . ?
F2 C12 F1 107.12(15) . . ?
F2 C12 C11 108.76(15) . . ?
F1 C12 C11 112.75(14) . . ?
F2 C12 C13 107.45(14) . . ?
F1 C12 C13 108.40(15) . . ?
C11 C12 C13 112.11(15) . . ?
F12 C28 F13 108.15(15) . . ?
F12 C28 F14 108.65(15) . . ?
F13 C28 F14 107.81(15) . . ?
F12 C28 C27 111.64(14) . . ?
F13 C28 C27 111.57(15) . . ?
F14 C28 C27 108.90(14) . . ?
F5 C14 F6 109.03(18) . . ?
F5 C14 F7 109.40(18) . . ?
F6 C14 F7 107.51(17) . . ?
F5 C14 C13 110.66(16) . . ?
F6 C14 C13 109.44(16) . . ?
F7 C14 C13 110.75(18) . . ?
F4 C13 F3 107.86(15) . . ?
F4 C13 C14 107.32(15) . . ?
F3 C13 C14 106.99(14) . . ?
F4 C13 C12 108.56(14) . . ?
F3 C13 C12 109.22(15) . . ?
C14 C13 C12 116.58(16) . . ?

loop_
_geom_bond_atom_site_label_1
_geom_bond_atom_site_label_2
_geom_bond_distance
_geom_bond_site_symmetry_2
_geom_bond_publ_flag
F10 C27 1.333(2) . ?
F8 C26 1.336(2) . ?
F9 C26 1.342(2) . ?
F11 C27 1.334(2) . ?
N2 C3 1.315(2) . ?
N2 C5 1.430(2) . ?
N2 C4 1.459(3) . ?
O3 C17 1.292(2) . ?
O1 C3 1.279(2) . ?
O4 C25 1.244(2) . ?
O4 H4 0.8400 . ?
N4 C17 1.311(2) . ?
N4 C19 1.432(2) . ?
N4 C18 1.461(2) . ?
C5 C6 1.365(2) . ?
C5 C10 1.373(3) . ?
O2 C11 1.254(2) . ?
O2 H2 0.8400 . ?
C25 C16 1.391(2) . ?
C25 C26 1.524(3) . ?
C20 C21 1.368(3) . ?
C20 C19 1.372(3) . ?
C20 H20 0.9500 . ?
C10 C9 1.367(3) . ?
C10 H10 0.9500 . ?
C23 C22 1.372(3) . ?
C23 C24 1.379(3) . ?
C23 H23 0.9500 . ?
N1 C1 1.136(2) . ?
C19 C24 1.366(3) . ?
C17 C16 1.429(2) . ?
C2 C11 1.386(2) . ?
C2 C1 1.418(2) . ?
C2 C3 1.441(3) . ?
C26 C27 1.530(2) . ?
C27 C28 1.523(3) . ?
C18 H18A 0.9800 . ?
C18 H18B 0.9800 . ?
C18 H18C 0.9800 . ?
C6 C7 1.374(3) . ?
C6 H6 0.9500 . ?
C16 C15 1.417(2) . ?
C24 H24 0.9500 . ?
C11 C12 1.519(3) . ?
N3 C15 1.137(2) . ?
C7 C8 1.370(3) . ?
C7 H7 0.9500 . ?
C4 H4A 0.9800 . ?
C4 H4B 0.9800 . ?
C4 H4C 0.9800 . ?
C8 C9 1.361(3) . ?
C8 H8 0.9500 . ?
C22 C21 1.370(3) . ?
C22 H22 0.9500 . ?
C21 H21 0.9500 . ?
C9 H9 0.9500 . ?
C12 F2 1.337(2) . ?
C12 F1 1.342(2) . ?
C12 C13 1.527(3) . ?
C28 F12 1.307(2) . ?
C28 F13 1.310(2) . ?
C28 F14 1.317(2) . ?
C14 F5 1.297(2) . ?
C14 F6 1.306(2) . ?
C14 F7 1.306(3) . ?
C14 C13 1.523(3) . ?
C13 F4 1.331(2) . ?
C13 F3 1.332(2) . ?

loop_
_cod_related_entry_id
_cod_related_entry_database
_cod_related_entry_code
1 ChemSpider 30659180
